data_7006770
loop_
_publ_author_name
'Jim\'enez-Rodr\'iguez, Cristina'
'Roca, Francesc X.'
'Bo, Carles'
'Benet-Buchholz, Jordi'
'Escudero-Ad\'an, Eduardo C'
'Freixa, Zoraida'
'van Leeuwen, Piet W. N. M.'

_publ_section_title
;
 SPANphos: trans-spanning diphosphines as cis chelating ligands!
;
_journal_issue 1
_journal_name_full 'Dalton transactions (Cambridge, England : 2003)'
_journal_page_first 268
_journal_page_last 278
_journal_paper_doi 10.1039/b513870c
_journal_year 2006
_chemical_formula_sum 'C51 H78 Cl2 O2 P2 Rh2'
_chemical_formula_weight 1061.79
_chemical_name_systematic
;
?
;
_space_group_IT_number 14
_symmetry_cell_setting monoclinic
_symmetry_space_group_name_Hall '-P 2ybc'
_symmetry_space_group_name_H-M 'P 1 21/c 1'
_atom_sites_solution_hydrogens geom
_atom_sites_solution_primary direct
_atom_sites_solution_secondary difmap
_audit_creation_method SHELXL-97
_cell_angle_alpha 90.00
_cell_angle_beta 97.392(4)
_cell_angle_gamma 90.00
_cell_formula_units_Z 4
_cell_length_a 12.3860(15)
_cell_length_b 18.114(2)
_cell_length_c 21.617(3)
_cell_measurement_reflns_used 5830
_cell_measurement_temperature 100(2)
_cell_measurement_theta_max 33.37
_cell_measurement_theta_min 2.61
_cell_volume 4809.7(10)
_computing_cell_refinement 'Bruker-Nonius Apex v1.0-22 2002'
_computing_data_collection 'Bruker-Nonius Apex v1.0-22 2002'
_computing_data_reduction 'SAINT+ Version 7.06A Bruker-Nonius, 2004'
_computing_molecular_graphics 'Shelxtl Version 6.12 (Sheldrick, 2001)'
_computing_publication_material 'Shelxtl Version 6.12 (Sheldrick, 2001)'
_computing_structure_refinement 'Shelxtl Version 6.12 (Sheldrick, 2001)'
_computing_structure_solution 'Shelxtl Version 6.12 (Sheldrick, 2001)'
_diffrn_ambient_temperature 100(2)
_diffrn_detector_area_resol_mean 512
_diffrn_detector_type '4K CCD area detector APEX II'
_diffrn_measured_fraction_theta_full 0.880
_diffrn_measured_fraction_theta_max 0.880
_diffrn_measurement_device_type 'Kappa 4-axis goniometer bruker-nonius'
_diffrn_measurement_method
;
Fullsphere data collection, phi and omega scans
;
_diffrn_measurement_specimen_support 'magnetic support whith 10 micron nylon fiber cryoloop'
_diffrn_radiation_monochromator 'Multilayer Montel 200 mirrors'
_diffrn_radiation_type MoK\a
_diffrn_radiation_wavelength 0.71073
_diffrn_reflns_av_R_equivalents 0.0645
_diffrn_reflns_av_sigmaI/netI 0.0681
_diffrn_reflns_limit_h_max 20
_diffrn_reflns_limit_h_min -19
_diffrn_reflns_limit_k_max 29
_diffrn_reflns_limit_k_min -17
_diffrn_reflns_limit_l_max 35
_diffrn_reflns_limit_l_min -29
_diffrn_reflns_number 70795
_diffrn_reflns_theta_full 36.03
_diffrn_reflns_theta_max 36.03
_diffrn_reflns_theta_min 2.61
_diffrn_source 'rotating anode X-ray tube'
_diffrn_source_current 90
_diffrn_source_power 50
_diffrn_source_size '3 mm x 0.3 mm fine focus'
_diffrn_source_type 'Bruker-Nonius FR 591'
_exptl_absorpt_coefficient_mu 0.903
_exptl_absorpt_correction_T_max 1.0000
_exptl_absorpt_correction_T_min 0.6919
_exptl_absorpt_correction_type empirical
_exptl_absorpt_process_details
;
SADABS Version 2.1 2003 Bruker-Nonius
Blessing, Acta Cryst. (1995) A51 33-38
;
_exptl_crystal_colour yellow
_exptl_crystal_density_diffrn 1.466
_exptl_crystal_density_method 'not measured'
_exptl_crystal_description Block
_exptl_crystal_F_000 2216
_exptl_crystal_size_max 0.10
_exptl_crystal_size_mid 0.10
_exptl_crystal_size_min 0.05
_refine_diff_density_max 2.282
_refine_diff_density_min -2.311
_refine_diff_density_rms 0.170
_refine_ls_extinction_method none
_refine_ls_goodness_of_fit_ref 1.055
_refine_ls_hydrogen_treatment noref
_refine_ls_matrix_type full
_refine_ls_number_parameters 546
_refine_ls_number_reflns 20080
_refine_ls_number_restraints 0
_refine_ls_restrained_S_all 1.055
_refine_ls_R_factor_all 0.1104
_refine_ls_R_factor_gt 0.0683
_refine_ls_shift/su_max 0.002
_refine_ls_shift/su_mean 0.000
_refine_ls_structure_factor_coef Fsqd
_refine_ls_weighting_details 'calc w=1/[\s^2^(Fo^2^)+(0.0791P)^2^+17.7269P] where P=(Fo^2^+2Fc^2^)/3'
_refine_ls_weighting_scheme calc
_refine_ls_wR_factor_gt 0.1741
_refine_ls_wR_factor_ref 0.1957
_reflns_number_gt 13264
_reflns_number_total 20080
_reflns_threshold_expression >2sigma(I)
_cod_data_source_file b513870c.txt
_cod_data_source_block cji19a_0m
_cod_depositor_comments
;
The following automatic conversions were performed:
'_diffrn_measurement_specimen_suppport' tag replaced with
'_diffrn_measurement_specimen_support'.

Automatic conversion script
Id: cif_correct_tags 1383 2010-08-28 14:59:44Z saulius 

The following automatic conversions were performed:
'_symmetry_cell_setting' value 'Monoclinic' changed to 'monoclinic'
according to '/home/saulius/struct/CIF-dictionaries/cif_core.dic'
dictionary named 'cif_core.dic' version 2.4.1 from 2010-06-29.

Automatic conversion script
Id: cif_fix_enum 1527 2010-12-29 10:47:43Z saulius 
;
_cod_original_cell_volume 4809.9(10)
_cod_original_sg_symbol_H-M P2(1)/c
_cod_database_code 7006770

loop_
_symmetry_equiv_pos_as_xyz
'x, y, z'
'-x, y+1/2, -z+1/2'
'-x, -y, -z'
'x, -y-1/2, z-1/2'

loop_
_atom_site_label
_atom_site_type_symbol
_atom_site_fract_x
_atom_site_fract_y
_atom_site_fract_z
_atom_site_U_iso_or_equiv
_atom_site_adp_type
_atom_site_occupancy
_atom_site_symmetry_multiplicity
_atom_site_calc_flag
_atom_site_refinement_flags
_atom_site_disorder_assembly
_atom_site_disorder_group
Rh1 Rh 1.19014(2) 0.296777(16) 0.696974(15) 0.01893(7) Uani 1 1 d . . .
P1 P 1.10968(8) 0.19033(5) 0.64734(5) 0.01709(17) Uani 1 1 d . . .
Cl1 Cl 1.16261(10) 0.24967(6) 0.79546(5) 0.0300(2) Uani 1 1 d . . .
C1 C 0.8687(3) 0.3427(2) 0.55067(18) 0.0174(6) Uani 1 1 d . . .
O1 O 0.9584(2) 0.29952(14) 0.57787(12) 0.0161(4) Uani 1 1 d . . .
Rh2 Rh 0.54385(3) 0.272965(19) 0.409417(18) 0.02686(8) Uani 1 1 d . . .
P2 P 0.63959(8) 0.17501(5) 0.46438(5) 0.01972(18) Uani 1 1 d . . .
Cl2 Cl 0.57010(10) 0.22134(7) 0.31226(6) 0.0363(3) Uani 1 1 d . . .
O2 O 0.7819(2) 0.29444(15) 0.52655(13) 0.0188(5) Uani 1 1 d . . .
C2 C 0.9003(3) 0.38835(18) 0.49719(18) 0.0179(6) Uani 1 1 d . . .
H2A H 0.9580 0.4236 0.5138 0.022 Uiso 1 1 calc R . .
H2B H 0.8363 0.4175 0.4791 0.022 Uiso 1 1 calc R . .
C3 C 0.9415(3) 0.34281(19) 0.44485(18) 0.0168(6) Uani 1 1 d . . .
C4 C 0.9964(3) 0.27227(18) 0.47236(17) 0.0152(6) Uani 1 1 d . . .
C5 C 1.0417(3) 0.22306(19) 0.43284(18) 0.0174(6) Uani 1 1 d . . .
H5 H 1.0313 0.2317 0.3891 0.021 Uiso 1 1 calc R . .
C6 C 1.1013(3) 0.16211(19) 0.45605(18) 0.0188(6) Uani 1 1 d . . .
C7 C 1.1210(3) 0.15276(18) 0.52002(18) 0.0196(7) Uani 1 1 d . . .
H7 H 1.1659 0.1129 0.5361 0.023 Uiso 1 1 calc R . .
C8 C 1.0772(3) 0.19993(18) 0.56234(16) 0.0153(6) Uani 1 1 d . . .
C9 C 1.0086(3) 0.25728(17) 0.53608(17) 0.0154(6) Uani 1 1 d . . .
C10 C 0.8467(3) 0.3266(2) 0.39281(19) 0.0213(7) Uani 1 1 d . . .
H10A H 0.8730 0.2957 0.3607 0.032 Uiso 1 1 calc R . .
H10B H 0.8185 0.3732 0.3742 0.032 Uiso 1 1 calc R . .
H10C H 0.7885 0.3006 0.4106 0.032 Uiso 1 1 calc R . .
C11 C 1.0283(3) 0.3888(2) 0.41632(19) 0.0209(7) Uani 1 1 d . . .
H11A H 1.0908 0.3976 0.4481 0.031 Uiso 1 1 calc R . .
H11B H 0.9967 0.4361 0.4014 0.031 Uiso 1 1 calc R . .
H11C H 1.0523 0.3617 0.3813 0.031 Uiso 1 1 calc R . .
C12 C 1.1448(4) 0.1079(2) 0.4120(2) 0.0250(8) Uani 1 1 d . . .
H12A H 1.1970 0.1330 0.3888 0.038 Uiso 1 1 calc R . .
H12B H 1.0844 0.0887 0.3827 0.038 Uiso 1 1 calc R . .
H12C H 1.1811 0.0670 0.4360 0.038 Uiso 1 1 calc R . .
C13 C 0.8321(3) 0.3917(2) 0.60123(19) 0.0223(7) Uani 1 1 d . . .
H13A H 0.7720 0.4236 0.5821 0.027 Uiso 1 1 calc R . .
H13B H 0.8933 0.4242 0.6177 0.027 Uiso 1 1 calc R . .
C14 C 0.7933(3) 0.3494(2) 0.6561(2) 0.0254(8) Uani 1 1 d . . .
C15 C 0.7461(3) 0.2752(2) 0.63358(19) 0.0227(7) Uani 1 1 d . . .
C16 C 0.7058(3) 0.2269(3) 0.6762(2) 0.0284(9) Uani 1 1 d . . .
H16 H 0.7131 0.2401 0.7190 0.034 Uiso 1 1 calc R . .
C17 C 0.6556(4) 0.1607(3) 0.6575(2) 0.0302(9) Uani 1 1 d . . .
C18 C 0.6376(3) 0.1448(2) 0.5939(2) 0.0267(8) Uani 1 1 d . . .
H18 H 0.5990 0.1011 0.5805 0.032 Uiso 1 1 calc R . .
C19 C 0.6746(3) 0.1911(2) 0.54889(19) 0.0212(7) Uani 1 1 d . . .
C20 C 0.7354(3) 0.2541(2) 0.57089(19) 0.0203(7) Uani 1 1 d . . .
C21 C 0.7021(4) 0.3952(3) 0.6800(2) 0.0344(11) Uani 1 1 d . . .
H21A H 0.6392 0.3977 0.6476 0.052 Uiso 1 1 calc R . .
H21B H 0.7288 0.4452 0.6903 0.052 Uiso 1 1 calc R . .
H21C H 0.6804 0.3718 0.7174 0.052 Uiso 1 1 calc R . .
C22 C 0.8873(3) 0.3422(3) 0.7092(2) 0.0290(9) Uani 1 1 d . . .
H22A H 0.8625 0.3151 0.7439 0.044 Uiso 1 1 calc R . .
H22B H 0.9121 0.3915 0.7233 0.044 Uiso 1 1 calc R . .
H22C H 0.9476 0.3154 0.6942 0.044 Uiso 1 1 calc R . .
C23 C 0.6216(5) 0.1076(3) 0.7051(3) 0.0417(12) Uani 1 1 d . . .
H23A H 0.5464 0.1181 0.7119 0.063 Uiso 1 1 calc R . .
H23B H 0.6698 0.1132 0.7444 0.063 Uiso 1 1 calc R . .
H23C H 0.6264 0.0569 0.6898 0.063 Uiso 1 1 calc R . .
C24 C 0.9780(4) 0.1508(2) 0.6654(2) 0.0268(8) Uani 1 1 d . . .
H24 H 0.9203 0.1840 0.6441 0.032 Uiso 1 1 calc R . .
C25 C 0.9578(4) 0.1483(3) 0.7335(2) 0.0318(9) Uani 1 1 d . . .
H25A H 0.8835 0.1311 0.7359 0.048 Uiso 1 1 calc R . .
H25B H 0.9672 0.1978 0.7516 0.048 Uiso 1 1 calc R . .
H25C H 1.0098 0.1144 0.7567 0.048 Uiso 1 1 calc R . .
C26 C 0.9554(5) 0.0746(3) 0.6352(3) 0.0371(11) Uani 1 1 d . . .
H26A H 1.0003 0.0373 0.6592 0.056 Uiso 1 1 calc R . .
H26B H 0.9731 0.0756 0.5923 0.056 Uiso 1 1 calc R . .
H26C H 0.8782 0.0622 0.6348 0.056 Uiso 1 1 calc R . .
C28 C 1.2084(4) 0.1118(2) 0.6574(2) 0.0263(8) Uani 1 1 d . . .
H28 H 1.1804 0.0720 0.6276 0.032 Uiso 1 1 calc R . .
C29 C 1.3202(4) 0.1345(3) 0.6424(3) 0.0369(11) Uani 1 1 d . . .
H29A H 1.3526 0.1700 0.6736 0.055 Uiso 1 1 calc R . .
H29B H 1.3132 0.1573 0.6009 0.055 Uiso 1 1 calc R . .
H29C H 1.3670 0.0908 0.6429 0.055 Uiso 1 1 calc R . .
C30 C 1.2186(5) 0.0795(3) 0.7237(2) 0.0362(11) Uani 1 1 d . . .
H30A H 1.2780 0.0434 0.7290 0.054 Uiso 1 1 calc R . .
H30B H 1.1502 0.0552 0.7301 0.054 Uiso 1 1 calc R . .
H30C H 1.2341 0.1193 0.7543 0.054 Uiso 1 1 calc R . .
C32 C 1.2066(4) 0.4068(2) 0.7404(2) 0.0273(8) Uani 1 1 d . . .
H32 H 1.1765 0.4099 0.7810 0.033 Uiso 1 1 calc R . .
C33 C 1.1626(4) 0.4645(2) 0.6941(2) 0.0282(9) Uani 1 1 d . . .
H33A H 1.1945 0.5131 0.7070 0.034 Uiso 1 1 calc R . .
H33B H 1.0827 0.4679 0.6932 0.034 Uiso 1 1 calc R . .
C34 C 1.1907(3) 0.4447(2) 0.6260(2) 0.0268(8) Uani 1 1 d . . .
H34A H 1.1358 0.4676 0.5945 0.032 Uiso 1 1 calc R . .
H34B H 1.2627 0.4657 0.6206 0.032 Uiso 1 1 calc R . .
C35 C 1.1926(3) 0.3628(2) 0.61500(19) 0.0212(7) Uani 1 1 d . . .
H35 H 1.1389 0.3463 0.5792 0.025 Uiso 1 1 calc R . .
C36 C 1.2862(3) 0.3180(2) 0.62464(19) 0.0225(7) Uani 1 1 d . . .
H36 H 1.2863 0.2768 0.5939 0.027 Uiso 1 1 calc R . .
C37 C 1.3989(3) 0.3440(3) 0.6511(2) 0.0319(9) Uani 1 1 d . . .
H37A H 1.4327 0.3696 0.6179 0.038 Uiso 1 1 calc R . .
H37B H 1.4445 0.3006 0.6646 0.038 Uiso 1 1 calc R . .
C38 C 1.3967(4) 0.3964(3) 0.7066(2) 0.0313(9) Uani 1 1 d . . .
H38A H 1.4685 0.3957 0.7327 0.038 Uiso 1 1 calc R . .
H38B H 1.3829 0.4474 0.6911 0.038 Uiso 1 1 calc R . .
C39 C 1.3114(3) 0.3750(2) 0.7452(2) 0.0268(8) Uani 1 1 d . . .
H39 H 1.3407 0.3596 0.7885 0.032 Uiso 1 1 calc R . .
C40 C 0.7729(3) 0.1380(2) 0.4462(2) 0.0230(7) Uani 1 1 d . . .
H40 H 0.8289 0.1741 0.4650 0.028 Uiso 1 1 calc R . .
C41 C 0.8017(5) 0.0647(3) 0.4803(3) 0.0362(10) Uani 1 1 d . . .
H41A H 0.7527 0.0258 0.4619 0.054 Uiso 1 1 calc R . .
H41B H 0.7936 0.0702 0.5245 0.054 Uiso 1 1 calc R . .
H41C H 0.8771 0.0514 0.4761 0.054 Uiso 1 1 calc R . .
C42 C 0.7901(4) 0.1320(2) 0.3775(2) 0.0262(8) Uani 1 1 d . . .
H42A H 0.8672 0.1225 0.3745 0.039 Uiso 1 1 calc R . .
H42B H 0.7681 0.1783 0.3560 0.039 Uiso 1 1 calc R . .
H42C H 0.7461 0.0913 0.3579 0.039 Uiso 1 1 calc R . .
C44 C 0.5464(4) 0.0944(3) 0.4601(2) 0.0331(10) Uani 1 1 d . . .
H44 H 0.5791 0.0569 0.4909 0.040 Uiso 1 1 calc R . .
C45 C 0.4350(4) 0.1150(5) 0.4775(3) 0.0586(19) Uani 1 1 d . . .
H45A H 0.4032 0.1544 0.4498 0.088 Uiso 1 1 calc R . .
H45B H 0.4426 0.1321 0.5208 0.088 Uiso 1 1 calc R . .
H45C H 0.3873 0.0716 0.4729 0.088 Uiso 1 1 calc R . .
C46 C 0.5340(5) 0.0587(3) 0.3952(3) 0.0466(14) Uani 1 1 d . . .
H46A H 0.4762 0.0215 0.3924 0.070 Uiso 1 1 calc R . .
H46B H 0.6027 0.0352 0.3884 0.070 Uiso 1 1 calc R . .
H46C H 0.5150 0.0967 0.3634 0.070 Uiso 1 1 calc R . .
C48 C 0.5092(7) 0.3782(4) 0.3623(5) 0.089(4) Uani 1 1 d . . .
H48 H 0.5358 0.3813 0.3206 0.106 Uiso 1 1 calc R . .
C49 C 0.4109(5) 0.3403(4) 0.3613(3) 0.0486(15) Uani 1 1 d . . .
H49 H 0.3797 0.3214 0.3194 0.058 Uiso 1 1 calc R . .
C50 C 0.3276(4) 0.3631(4) 0.4027(3) 0.0423(13) Uani 1 1 d . . .
H50A H 0.3377 0.4159 0.4138 0.051 Uiso 1 1 calc R . .
H50B H 0.2536 0.3569 0.3799 0.051 Uiso 1 1 calc R . .
C51 C 0.3383(5) 0.3181(5) 0.4603(3) 0.0549(17) Uani 1 1 d . . .
H51A H 0.2962 0.2720 0.4519 0.066 Uiso 1 1 calc R . .
H51B H 0.3060 0.3456 0.4930 0.066 Uiso 1 1 calc R . .
C52 C 0.4560(6) 0.2985(5) 0.4849(3) 0.063(2) Uani 1 1 d . . .
H52 H 0.4627 0.2600 0.5184 0.075 Uiso 1 1 calc R . .
C53 C 0.5411(6) 0.3433(5) 0.4878(5) 0.093(4) Uani 1 1 d . . .
H53 H 0.5992 0.3318 0.5230 0.112 Uiso 1 1 calc R . .
C54 C 0.5351(7) 0.4231(6) 0.4706(9) 0.161(8) Uani 1 1 d . . .
H54A H 0.4625 0.4420 0.4773 0.193 Uiso 1 1 calc R . .
H54B H 0.5900 0.4502 0.4993 0.193 Uiso 1 1 calc R . .
C55 C 0.5526(7) 0.4396(4) 0.4073(7) 0.104(5) Uani 1 1 d . . .
H55A H 0.6315 0.4461 0.4055 0.125 Uiso 1 1 calc R . .
H55B H 0.5157 0.4866 0.3941 0.125 Uiso 1 1 calc R . .

loop_
_atom_site_aniso_label
_atom_site_aniso_U_11
_atom_site_aniso_U_22
_atom_site_aniso_U_33
_atom_site_aniso_U_23
_atom_site_aniso_U_13
_atom_site_aniso_U_12
Rh1 0.02329(13) 0.02072(12) 0.01354(14) 0.00004(9) 0.00527(10) -0.00165(10)
P1 0.0229(4) 0.0172(4) 0.0112(4) 0.0000(3) 0.0023(3) -0.0009(3)
Cl1 0.0448(6) 0.0309(4) 0.0158(5) 0.0000(3) 0.0093(4) -0.0084(4)
C1 0.0162(13) 0.0219(14) 0.0148(17) -0.0054(11) 0.0046(12) -0.0005(11)
O1 0.0163(10) 0.0207(10) 0.0120(12) -0.0024(9) 0.0048(9) 0.0018(8)
Rh2 0.02133(14) 0.03154(16) 0.0289(2) -0.00231(12) 0.00759(13) -0.00181(11)
P2 0.0223(4) 0.0250(4) 0.0121(5) -0.0019(3) 0.0031(4) -0.0052(3)
Cl2 0.0360(5) 0.0533(7) 0.0212(6) 0.0026(4) 0.0095(5) 0.0052(5)
O2 0.0178(11) 0.0256(12) 0.0139(13) -0.0036(9) 0.0062(10) -0.0032(9)
C2 0.0192(14) 0.0169(13) 0.0183(18) -0.0005(11) 0.0046(13) 0.0011(11)
C3 0.0177(14) 0.0197(14) 0.0136(17) 0.0017(11) 0.0045(12) 0.0009(11)
C4 0.0163(13) 0.0188(13) 0.0115(16) 0.0009(11) 0.0058(12) 0.0000(10)
C5 0.0223(15) 0.0183(13) 0.0123(17) -0.0012(11) 0.0050(13) 0.0011(11)
C6 0.0241(15) 0.0182(13) 0.0145(17) -0.0026(11) 0.0043(13) 0.0010(11)
C7 0.0292(17) 0.0148(13) 0.0149(18) -0.0010(11) 0.0039(14) 0.0029(12)
C8 0.0201(14) 0.0174(13) 0.0083(15) -0.0005(10) 0.0012(12) -0.0003(11)
C9 0.0190(14) 0.0153(12) 0.0126(16) -0.0025(10) 0.0053(12) -0.0022(10)
C10 0.0213(15) 0.0242(16) 0.018(2) 0.0044(13) 0.0026(14) 0.0029(12)
C11 0.0223(16) 0.0216(15) 0.020(2) 0.0064(13) 0.0082(14) 0.0020(12)
C12 0.035(2) 0.0244(16) 0.016(2) -0.0040(13) 0.0037(16) 0.0073(14)
C13 0.0211(16) 0.0282(17) 0.018(2) -0.0091(13) 0.0058(14) 0.0010(13)
C14 0.0221(16) 0.036(2) 0.019(2) -0.0119(15) 0.0092(15) -0.0032(14)
C15 0.0186(15) 0.0383(19) 0.0123(18) -0.0074(14) 0.0060(14) -0.0065(14)
C16 0.0230(17) 0.048(2) 0.015(2) -0.0059(16) 0.0082(15) -0.0076(16)
C17 0.0275(19) 0.050(3) 0.014(2) 0.0003(17) 0.0059(16) -0.0114(17)
C18 0.0280(18) 0.036(2) 0.017(2) 0.0001(15) 0.0054(16) -0.0116(15)
C19 0.0224(16) 0.0296(18) 0.0118(18) -0.0009(12) 0.0029(14) -0.0046(13)
C20 0.0191(15) 0.0295(17) 0.0135(18) -0.0043(13) 0.0070(13) -0.0032(12)
C21 0.0264(19) 0.048(3) 0.032(3) -0.019(2) 0.0149(19) -0.0028(17)
C22 0.0259(18) 0.041(2) 0.021(2) -0.0115(17) 0.0064(16) -0.0081(16)
C23 0.045(3) 0.060(3) 0.019(3) 0.004(2) 0.003(2) -0.023(2)
C24 0.0318(19) 0.0321(19) 0.017(2) 0.0007(14) 0.0052(16) -0.0144(15)
C25 0.039(2) 0.039(2) 0.019(2) 0.0035(16) 0.0073(18) -0.0144(18)
C26 0.049(3) 0.033(2) 0.028(3) -0.0035(18) 0.001(2) -0.021(2)
C28 0.039(2) 0.0206(15) 0.019(2) 0.0029(13) 0.0023(17) 0.0073(14)
C29 0.034(2) 0.039(2) 0.038(3) 0.000(2) 0.004(2) 0.0144(18)
C30 0.058(3) 0.0272(19) 0.022(3) 0.0058(16) -0.001(2) 0.0085(19)
C32 0.038(2) 0.0260(17) 0.018(2) -0.0039(14) 0.0070(17) -0.0066(15)
C33 0.032(2) 0.0170(15) 0.033(3) 0.0025(14) -0.0034(18) -0.0041(13)
C34 0.0270(18) 0.0262(17) 0.026(2) 0.0082(15) -0.0010(16) -0.0031(14)
C35 0.0233(16) 0.0248(16) 0.0157(19) 0.0021(13) 0.0041(14) -0.0018(12)
C36 0.0235(16) 0.0300(17) 0.0149(19) -0.0001(13) 0.0063(14) -0.0011(13)
C37 0.0226(18) 0.042(2) 0.033(3) 0.0056(19) 0.0078(18) -0.0008(16)
C38 0.0276(19) 0.040(2) 0.025(3) 0.0058(18) 0.0001(17) -0.0049(16)
C39 0.0289(19) 0.0282(18) 0.020(2) -0.0007(15) -0.0075(16) -0.0075(14)
C40 0.0271(17) 0.0250(16) 0.017(2) -0.0014(13) 0.0036(15) -0.0014(13)
C41 0.049(3) 0.034(2) 0.025(3) 0.0022(17) 0.003(2) 0.0122(19)
C42 0.033(2) 0.0292(18) 0.017(2) -0.0030(14) 0.0062(16) 0.0025(15)
C44 0.029(2) 0.046(3) 0.024(2) 0.0041(18) 0.0006(18) -0.0171(18)
C45 0.027(2) 0.110(6) 0.039(4) 0.018(3) 0.003(2) -0.019(3)
C46 0.062(3) 0.042(3) 0.033(3) -0.008(2) -0.001(3) -0.032(3)
C48 0.091(6) 0.059(4) 0.135(9) 0.052(5) 0.084(6) 0.034(4)
C49 0.053(3) 0.069(4) 0.023(3) 0.006(2) 0.003(2) 0.033(3)
C50 0.028(2) 0.069(4) 0.030(3) -0.007(2) 0.006(2) 0.007(2)
C51 0.039(3) 0.097(5) 0.032(3) 0.009(3) 0.018(2) 0.023(3)
C52 0.054(4) 0.109(6) 0.025(3) -0.007(3) 0.006(3) 0.043(4)
C53 0.049(4) 0.108(6) 0.109(8) -0.082(6) -0.039(4) 0.046(4)
C54 0.036(4) 0.095(7) 0.34(2) -0.137(12) -0.005(7) 0.005(4)
C55 0.063(5) 0.025(3) 0.239(15) -0.006(5) 0.081(7) -0.005(3)

loop_
_atom_type_symbol
_atom_type_description
_atom_type_scat_dispersion_real
_atom_type_scat_dispersion_imag
_atom_type_scat_source
C C 0.0033 0.0016 'International Tables Vol C Tables 4.2.6.8 and 6.1.1.4'
H H 0.0000 0.0000 'International Tables Vol C Tables 4.2.6.8 and 6.1.1.4'
O O 0.0106 0.0060 'International Tables Vol C Tables 4.2.6.8 and 6.1.1.4'
P P 0.1023 0.0942 'International Tables Vol C Tables 4.2.6.8 and 6.1.1.4'
Cl Cl 0.1484 0.1585 'International Tables Vol C Tables 4.2.6.8 and 6.1.1.4'
Rh Rh -1.1178 0.9187 'International Tables Vol C Tables 4.2.6.8 and 6.1.1.4'

loop_
_geom_angle_atom_site_label_1
_geom_angle_atom_site_label_2
_geom_angle_atom_site_label_3
_geom_angle
_geom_angle_site_symmetry_1
_geom_angle_site_symmetry_3
_geom_angle_publ_flag
C36 Rh1 C35 38.61(15) . . ?
C36 Rh1 C32 96.90(16) . . ?
C35 Rh1 C32 80.59(16) . . ?
C36 Rh1 C39 79.68(17) . . ?
C35 Rh1 C39 87.20(16) . . ?
C32 Rh1 C39 37.18(17) . . ?
C36 Rh1 Cl1 153.14(12) . . ?
C35 Rh1 Cl1 165.48(11) . . ?
C32 Rh1 Cl1 87.65(12) . . ?
C39 Rh1 Cl1 88.56(13) . . ?
C36 Rh1 P1 93.27(12) . . ?
C35 Rh1 P1 97.48(11) . . ?
C32 Rh1 P1 160.51(13) . . ?
C39 Rh1 P1 162.23(12) . . ?
Cl1 Rh1 P1 90.75(4) . . ?
C8 P1 C24 99.21(18) . . ?
C8 P1 C28 104.15(18) . . ?
C24 P1 C28 105.0(2) . . ?
C8 P1 Rh1 113.70(11) . . ?
C24 P1 Rh1 123.12(14) . . ?
C28 P1 Rh1 109.65(15) . . ?
O1 C1 O2 109.0(3) . . ?
O1 C1 C2 110.6(3) . . ?
O2 C1 C2 108.2(3) . . ?
O1 C1 C13 108.2(3) . . ?
O2 C1 C13 109.7(3) . . ?
C2 C1 C13 111.1(3) . . ?
C9 O1 C1 115.1(3) . . ?
C53 Rh2 C52 36.4(4) . . ?
C53 Rh2 C48 80.0(4) . . ?
C52 Rh2 C48 94.5(3) . . ?
C53 Rh2 C49 87.5(3) . . ?
C52 Rh2 C49 79.4(2) . . ?
C48 Rh2 C49 37.2(3) . . ?
C53 Rh2 Cl2 165.1(3) . . ?
C52 Rh2 Cl2 155.8(2) . . ?
C48 Rh2 Cl2 88.4(3) . . ?
C49 Rh2 Cl2 88.83(16) . . ?
C53 Rh2 P2 96.2(3) . . ?
C52 Rh2 P2 92.9(2) . . ?
C48 Rh2 P2 161.2(3) . . ?
C49 Rh2 P2 161.6(2) . . ?
Cl2 Rh2 P2 91.85(4) . . ?
C19 P2 C44 103.8(2) . . ?
C19 P2 C40 99.34(19) . . ?
C44 P2 C40 105.6(2) . . ?
C19 P2 Rh2 114.69(13) . . ?
C44 P2 Rh2 107.24(17) . . ?
C40 P2 Rh2 124.20(13) . . ?
C20 O2 C1 115.4(3) . . ?
C1 C2 C3 114.3(3) . . ?
C4 C3 C2 109.5(3) . . ?
C4 C3 C10 112.4(3) . . ?
C2 C3 C10 110.1(3) . . ?
C4 C3 C11 107.9(3) . . ?
C2 C3 C11 108.5(3) . . ?
C10 C3 C11 108.3(3) . . ?
C9 C4 C5 118.5(3) . . ?
C9 C4 C3 122.2(3) . . ?
C5 C4 C3 119.1(3) . . ?
C6 C5 C4 121.5(4) . . ?
C7 C6 C5 118.5(3) . . ?
C7 C6 C12 121.2(3) . . ?
C5 C6 C12 120.3(4) . . ?
C6 C7 C8 122.8(3) . . ?
C7 C8 C9 116.5(3) . . ?
C7 C8 P1 122.6(3) . . ?
C9 C8 P1 120.9(2) . . ?
O1 C9 C4 122.3(3) . . ?
O1 C9 C8 116.1(3) . . ?
C4 C9 C8 121.6(3) . . ?
C1 C13 C14 114.5(3) . . ?
C15 C14 C22 112.8(4) . . ?
C15 C14 C13 109.8(3) . . ?
C22 C14 C13 109.7(3) . . ?
C15 C14 C21 108.4(3) . . ?
C22 C14 C21 108.3(4) . . ?
C13 C14 C21 107.8(4) . . ?
C20 C15 C16 117.8(4) . . ?
C20 C15 C14 122.4(4) . . ?
C16 C15 C14 119.6(4) . . ?
C17 C16 C15 122.1(4) . . ?
C16 C17 C18 118.3(4) . . ?
C16 C17 C23 120.5(4) . . ?
C18 C17 C23 121.2(4) . . ?
C17 C18 C19 122.3(4) . . ?
C18 C19 C20 117.1(4) . . ?
C18 C19 P2 122.4(3) . . ?
C20 C19 P2 120.4(3) . . ?
O2 C20 C15 121.9(3) . . ?
O2 C20 C19 116.3(3) . . ?
C15 C20 C19 121.8(3) . . ?
C25 C24 C26 109.8(4) . . ?
C25 C24 P1 117.9(3) . . ?
C26 C24 P1 111.8(3) . . ?
C29 C28 C30 109.5(4) . . ?
C29 C28 P1 111.7(3) . . ?
C30 C28 P1 111.9(3) . . ?
C39 C32 C33 125.8(4) . . ?
C39 C32 Rh1 72.4(2) . . ?
C33 C32 Rh1 109.9(3) . . ?
C32 C33 C34 110.8(3) . . ?
C35 C34 C33 112.2(3) . . ?
C36 C35 C34 125.1(4) . . ?
C36 C35 Rh1 69.8(2) . . ?
C34 C35 Rh1 114.7(3) . . ?
C35 C36 C37 125.3(4) . . ?
C35 C36 Rh1 71.6(2) . . ?
C37 C36 Rh1 110.9(3) . . ?
C36 C37 C38 112.3(4) . . ?
C39 C38 C37 111.4(4) . . ?
C32 C39 C38 124.6(4) . . ?
C32 C39 Rh1 70.5(2) . . ?
C38 C39 Rh1 113.0(3) . . ?
C42 C40 C41 110.5(3) . . ?
C42 C40 P2 117.8(3) . . ?
C41 C40 P2 111.4(3) . . ?
C45 C44 C46 109.9(5) . . ?
C45 C44 P2 112.0(4) . . ?
C46 C44 P2 111.4(3) . . ?
C49 C48 C55 127.1(7) . . ?
C49 C48 Rh2 72.2(3) . . ?
C55 C48 Rh2 107.9(7) . . ?
C48 C49 C50 121.2(7) . . ?
C48 C49 Rh2 70.6(4) . . ?
C50 C49 Rh2 113.5(4) . . ?
C51 C50 C49 110.8(5) . . ?
C50 C51 C52 113.5(5) . . ?
C53 C52 C51 126.2(8) . . ?
C53 C52 Rh2 71.7(4) . . ?
C51 C52 Rh2 110.0(4) . . ?
C52 C53 C54 124.6(6) . . ?
C52 C53 Rh2 72.0(4) . . ?
C54 C53 Rh2 112.8(9) . . ?
C55 C54 C53 115.3(8) . . ?
C54 C55 C48 111.6(6) . . ?

loop_
_geom_bond_atom_site_label_1
_geom_bond_atom_site_label_2
_geom_bond_distance
_geom_bond_site_symmetry_2
_geom_bond_publ_flag
Rh1 C36 2.118(4) . ?
Rh1 C35 2.141(4) . ?
Rh1 C32 2.200(4) . ?
Rh1 C39 2.225(4) . ?
Rh1 Cl1 2.3589(11) . ?
Rh1 P1 2.3637(10) . ?
P1 C8 1.838(4) . ?
P1 C24 1.868(4) . ?
P1 C28 1.869(4) . ?
C1 O1 1.421(4) . ?
C1 O2 1.431(4) . ?
C1 C2 1.514(5) . ?
C1 C13 1.522(5) . ?
O1 C9 1.390(4) . ?
Rh2 C53 2.123(7) . ?
Rh2 C52 2.126(6) . ?
Rh2 C48 2.179(7) . ?
Rh2 C49 2.199(5) . ?
Rh2 Cl2 2.3594(13) . ?
Rh2 P2 2.3673(11) . ?
P2 C19 1.846(4) . ?
P2 C44 1.856(4) . ?
P2 C40 1.870(4) . ?
O2 C20 1.388(4) . ?
C2 C3 1.540(5) . ?
C3 C4 1.531(5) . ?
C3 C10 1.546(6) . ?
C3 C11 1.549(5) . ?
C4 C9 1.393(5) . ?
C4 C5 1.401(5) . ?
C5 C6 1.386(5) . ?
C6 C7 1.383(6) . ?
C6 C12 1.515(5) . ?
C7 C8 1.410(5) . ?
C8 C9 1.414(5) . ?
C13 C14 1.539(6) . ?
C14 C15 1.522(6) . ?
C14 C22 1.532(7) . ?
C14 C21 1.543(5) . ?
C15 C20 1.398(6) . ?
C15 C16 1.407(6) . ?
C16 C17 1.386(7) . ?
C17 C18 1.395(6) . ?
C17 C23 1.507(6) . ?
C18 C19 1.405(5) . ?
C19 C20 1.415(5) . ?
C24 C25 1.526(6) . ?
C24 C26 1.538(6) . ?
C28 C29 1.520(7) . ?
C28 C30 1.538(7) . ?
C32 C39 1.411(6) . ?
C32 C33 1.500(6) . ?
C33 C34 1.595(7) . ?
C34 C35 1.503(6) . ?
C35 C36 1.408(6) . ?
C36 C37 1.514(6) . ?
C37 C38 1.534(7) . ?
C38 C39 1.479(6) . ?
C40 C42 1.533(6) . ?
C40 C41 1.538(6) . ?
C44 C45 1.522(8) . ?
C44 C46 1.534(8) . ?
C48 C49 1.396(11) . ?
C48 C55 1.528(16) . ?
C49 C50 1.508(7) . ?
C50 C51 1.479(9) . ?
C51 C52 1.529(9) . ?
C52 C53 1.325(13) . ?
C53 C54 1.493(17) . ?
C54 C55 1.44(2) . ?

loop_
_geom_torsion_atom_site_label_1
_geom_torsion_atom_site_label_2
_geom_torsion_atom_site_label_3
_geom_torsion_atom_site_label_4
_geom_torsion
_geom_torsion_site_symmetry_1
_geom_torsion_site_symmetry_2
_geom_torsion_site_symmetry_3
_geom_torsion_site_symmetry_4
_geom_torsion_publ_flag
C36 Rh1 P1 C8 -39.38(17) . . . . ?
C35 Rh1 P1 C8 -0.82(16) . . . . ?
C32 Rh1 P1 C8 82.1(4) . . . . ?
C39 Rh1 P1 C8 -105.2(4) . . . . ?
Cl1 Rh1 P1 C8 167.19(12) . . . . ?
C36 Rh1 P1 C24 -159.1(2) . . . . ?
C35 Rh1 P1 C24 -120.5(2) . . . . ?
C32 Rh1 P1 C24 -37.6(4) . . . . ?
C39 Rh1 P1 C24 135.1(4) . . . . ?
Cl1 Rh1 P1 C24 47.51(19) . . . . ?
C36 Rh1 P1 C28 76.74(18) . . . . ?
C35 Rh1 P1 C28 115.30(18) . . . . ?
C32 Rh1 P1 C28 -161.8(4) . . . . ?
C39 Rh1 P1 C28 10.9(4) . . . . ?
Cl1 Rh1 P1 C28 -76.69(15) . . . . ?
O2 C1 O1 C9 67.1(3) . . . . ?
C2 C1 O1 C9 -51.7(4) . . . . ?
C13 C1 O1 C9 -173.5(3) . . . . ?
C53 Rh2 P2 C19 0.6(3) . . . . ?
C52 Rh2 P2 C19 -35.7(3) . . . . ?
C48 Rh2 P2 C19 77.5(9) . . . . ?
C49 Rh2 P2 C19 -100.2(5) . . . . ?
Cl2 Rh2 P2 C19 167.98(13) . . . . ?
C53 Rh2 P2 C44 115.3(3) . . . . ?
C52 Rh2 P2 C44 79.0(3) . . . . ?
C48 Rh2 P2 C44 -167.8(9) . . . . ?
C49 Rh2 P2 C44 14.5(5) . . . . ?
Cl2 Rh2 P2 C44 -77.34(17) . . . . ?
C53 Rh2 P2 C40 -121.3(3) . . . . ?
C52 Rh2 P2 C40 -157.6(3) . . . . ?
C48 Rh2 P2 C40 -44.4(9) . . . . ?
C49 Rh2 P2 C40 137.9(5) . . . . ?
Cl2 Rh2 P2 C40 46.09(17) . . . . ?
O1 C1 O2 C20 66.2(3) . . . . ?
C2 C1 O2 C20 -173.5(3) . . . . ?
C13 C1 O2 C20 -52.2(4) . . . . ?
O1 C1 C2 C3 58.2(4) . . . . ?
O2 C1 C2 C3 -61.2(4) . . . . ?
C13 C1 C2 C3 178.4(3) . . . . ?
C1 C2 C3 C4 -29.8(4) . . . . ?
C1 C2 C3 C10 94.3(4) . . . . ?
C1 C2 C3 C11 -147.4(3) . . . . ?
C2 C3 C4 C9 -2.8(4) . . . . ?
C10 C3 C4 C9 -125.5(4) . . . . ?
C11 C3 C4 C9 115.1(4) . . . . ?
C2 C3 C4 C5 -178.9(3) . . . . ?
C10 C3 C4 C5 58.3(4) . . . . ?
C11 C3 C4 C5 -61.0(4) . . . . ?
C9 C4 C5 C6 -2.6(5) . . . . ?
C3 C4 C5 C6 173.7(3) . . . . ?
C4 C5 C6 C7 -3.7(5) . . . . ?
C4 C5 C6 C12 177.1(3) . . . . ?
C5 C6 C7 C8 4.1(6) . . . . ?
C12 C6 C7 C8 -176.7(4) . . . . ?
C6 C7 C8 C9 1.6(5) . . . . ?
C6 C7 C8 P1 -176.5(3) . . . . ?
C24 P1 C8 C7 -106.5(3) . . . . ?
C28 P1 C8 C7 1.7(3) . . . . ?
Rh1 P1 C8 C7 121.0(3) . . . . ?
C24 P1 C8 C9 75.4(3) . . . . ?
C28 P1 C8 C9 -176.4(3) . . . . ?
Rh1 P1 C8 C9 -57.1(3) . . . . ?
C1 O1 C9 C4 19.2(4) . . . . ?
C1 O1 C9 C8 -163.6(3) . . . . ?
C5 C4 C9 O1 -174.3(3) . . . . ?
C3 C4 C9 O1 9.6(5) . . . . ?
C5 C4 C9 C8 8.7(5) . . . . ?
C3 C4 C9 C8 -167.5(3) . . . . ?
C7 C8 C9 O1 174.7(3) . . . . ?
P1 C8 C9 O1 -7.2(4) . . . . ?
C7 C8 C9 C4 -8.1(5) . . . . ?
P1 C8 C9 C4 170.1(3) . . . . ?
O1 C1 C13 C14 -61.1(4) . . . . ?
O2 C1 C13 C14 57.7(4) . . . . ?
C2 C1 C13 C14 177.3(3) . . . . ?
C1 C13 C14 C15 -29.1(5) . . . . ?
C1 C13 C14 C22 95.3(4) . . . . ?
C1 C13 C14 C21 -147.0(4) . . . . ?
C22 C14 C15 C20 -126.5(4) . . . . ?
C13 C14 C15 C20 -3.9(5) . . . . ?
C21 C14 C15 C20 113.6(4) . . . . ?
C22 C14 C15 C16 57.2(5) . . . . ?
C13 C14 C15 C16 179.8(4) . . . . ?
C21 C14 C15 C16 -62.7(5) . . . . ?
C20 C15 C16 C17 -0.7(7) . . . . ?
C14 C15 C16 C17 175.7(4) . . . . ?
C15 C16 C17 C18 -5.0(7) . . . . ?
C15 C16 C17 C23 175.0(5) . . . . ?
C16 C17 C18 C19 4.1(7) . . . . ?
C23 C17 C18 C19 -175.8(5) . . . . ?
C17 C18 C19 C20 2.3(6) . . . . ?
C17 C18 C19 P2 -173.9(4) . . . . ?
C44 P2 C19 C18 3.3(4) . . . . ?
C40 P2 C19 C18 -105.4(4) . . . . ?
Rh2 P2 C19 C18 120.0(3) . . . . ?
C44 P2 C19 C20 -172.7(3) . . . . ?
C40 P2 C19 C20 78.5(3) . . . . ?
Rh2 P2 C19 C20 -56.1(3) . . . . ?
C1 O2 C20 C15 20.0(5) . . . . ?
C1 O2 C20 C19 -161.3(3) . . . . ?
C16 C15 C20 O2 -173.7(4) . . . . ?
C14 C15 C20 O2 9.9(6) . . . . ?
C16 C15 C20 C19 7.6(6) . . . . ?
C14 C15 C20 C19 -168.8(4) . . . . ?
C18 C19 C20 O2 172.9(4) . . . . ?
P2 C19 C20 O2 -10.8(5) . . . . ?
C18 C19 C20 C15 -8.3(6) . . . . ?
P2 C19 C20 C15 168.0(3) . . . . ?
C8 P1 C24 C25 -167.3(4) . . . . ?
C28 P1 C24 C25 85.2(4) . . . . ?
Rh1 P1 C24 C25 -41.0(4) . . . . ?
C8 P1 C24 C26 63.9(4) . . . . ?
C28 P1 C24 C26 -43.6(4) . . . . ?
Rh1 P1 C24 C26 -169.8(3) . . . . ?
C8 P1 C28 C29 74.4(4) . . . . ?
C24 P1 C28 C29 178.2(3) . . . . ?
Rh1 P1 C28 C29 -47.6(4) . . . . ?
C8 P1 C28 C30 -162.4(3) . . . . ?
C24 P1 C28 C30 -58.6(4) . . . . ?
Rh1 P1 C28 C30 75.6(4) . . . . ?
C36 Rh1 C32 C39 -62.7(3) . . . . ?
C35 Rh1 C32 C39 -97.8(3) . . . . ?
Cl1 Rh1 C32 C39 90.7(3) . . . . ?
P1 Rh1 C32 C39 176.3(3) . . . . ?
C36 Rh1 C32 C33 59.8(3) . . . . ?
C35 Rh1 C32 C33 24.7(3) . . . . ?
C39 Rh1 C32 C33 122.5(4) . . . . ?
Cl1 Rh1 C32 C33 -146.8(3) . . . . ?
P1 Rh1 C32 C33 -61.1(5) . . . . ?
C39 C32 C33 C34 44.7(6) . . . . ?
Rh1 C32 C33 C34 -37.4(4) . . . . ?
C32 C33 C34 C35 32.8(5) . . . . ?
C33 C34 C35 C36 -93.7(5) . . . . ?
C33 C34 C35 Rh1 -11.8(4) . . . . ?
C32 Rh1 C35 C36 113.8(3) . . . . ?
C39 Rh1 C35 C36 76.9(3) . . . . ?
Cl1 Rh1 C35 C36 150.1(4) . . . . ?
P1 Rh1 C35 C36 -85.9(2) . . . . ?
C36 Rh1 C35 C34 -120.3(4) . . . . ?
C32 Rh1 C35 C34 -6.6(3) . . . . ?
C39 Rh1 C35 C34 -43.4(3) . . . . ?
Cl1 Rh1 C35 C34 29.8(7) . . . . ?
P1 Rh1 C35 C34 153.8(3) . . . . ?
C34 C35 C36 C37 3.7(7) . . . . ?
Rh1 C35 C36 C37 -102.9(4) . . . . ?
C34 C35 C36 Rh1 106.6(4) . . . . ?
C32 Rh1 C36 C35 -65.4(3) . . . . ?
C39 Rh1 C36 C35 -98.5(3) . . . . ?
Cl1 Rh1 C36 C35 -163.9(2) . . . . ?
P1 Rh1 C36 C35 97.9(2) . . . . ?
C35 Rh1 C36 C37 121.7(4) . . . . ?
C32 Rh1 C36 C37 56.2(3) . . . . ?
C39 Rh1 C36 C37 23.1(3) . . . . ?
Cl1 Rh1 C36 C37 -42.3(5) . . . . ?
P1 Rh1 C36 C37 -140.4(3) . . . . ?
C35 C36 C37 C38 42.4(6) . . . . ?
Rh1 C36 C37 C38 -39.3(5) . . . . ?
C36 C37 C38 C39 35.9(5) . . . . ?
C33 C32 C39 C38 2.8(7) . . . . ?
Rh1 C32 C39 C38 105.0(4) . . . . ?
C33 C32 C39 Rh1 -102.2(4) . . . . ?
C37 C38 C39 C32 -97.2(5) . . . . ?
C37 C38 C39 Rh1 -15.7(5) . . . . ?
C36 Rh1 C39 C32 116.2(3) . . . . ?
C35 Rh1 C39 C32 78.1(3) . . . . ?
Cl1 Rh1 C39 C32 -88.0(2) . . . . ?
P1 Rh1 C39 C32 -176.0(3) . . . . ?
C36 Rh1 C39 C38 -4.0(3) . . . . ?
C35 Rh1 C39 C38 -42.2(3) . . . . ?
C32 Rh1 C39 C38 -120.3(4) . . . . ?
Cl1 Rh1 C39 C38 151.7(3) . . . . ?
P1 Rh1 C39 C38 63.7(6) . . . . ?
C19 P2 C40 C42 -167.2(3) . . . . ?
C44 P2 C40 C42 85.6(3) . . . . ?
Rh2 P2 C40 C42 -38.6(4) . . . . ?
C19 P2 C40 C41 63.7(4) . . . . ?
C44 P2 C40 C41 -43.6(4) . . . . ?
Rh2 P2 C40 C41 -167.8(3) . . . . ?
C19 P2 C44 C45 72.8(4) . . . . ?
C40 P2 C44 C45 176.8(4) . . . . ?
Rh2 P2 C44 C45 -48.9(4) . . . . ?
C19 P2 C44 C46 -163.6(4) . . . . ?
C40 P2 C44 C46 -59.6(5) . . . . ?
Rh2 P2 C44 C46 74.6(4) . . . . ?
C53 Rh2 C48 C49 -99.2(5) . . . . ?
C52 Rh2 C48 C49 -65.8(5) . . . . ?
Cl2 Rh2 C48 C49 90.2(4) . . . . ?
P2 Rh2 C48 C49 -178.8(5) . . . . ?
C53 Rh2 C48 C55 24.9(5) . . . . ?
C52 Rh2 C48 C55 58.4(5) . . . . ?
C49 Rh2 C48 C55 124.2(6) . . . . ?
Cl2 Rh2 C48 C55 -145.7(4) . . . . ?
P2 Rh2 C48 C55 -54.6(10) . . . . ?
C55 C48 C49 C50 7.0(12) . . . . ?
Rh2 C48 C49 C50 106.4(5) . . . . ?
C55 C48 C49 Rh2 -99.3(9) . . . . ?
C53 Rh2 C49 C48 76.6(6) . . . . ?
C52 Rh2 C49 C48 112.3(6) . . . . ?
Cl2 Rh2 C49 C48 -88.9(5) . . . . ?
P2 Rh2 C49 C48 178.8(5) . . . . ?
C53 Rh2 C49 C50 -39.9(6) . . . . ?
C52 Rh2 C49 C50 -4.2(5) . . . . ?
C48 Rh2 C49 C50 -116.5(8) . . . . ?
Cl2 Rh2 C49 C50 154.6(5) . . . . ?
P2 Rh2 C49 C50 62.3(8) . . . . ?
C48 C49 C50 C51 -96.6(8) . . . . ?
Rh2 C49 C50 C51 -15.8(7) . . . . ?
C49 C50 C51 C52 36.0(9) . . . . ?
C50 C51 C52 C53 42.0(10) . . . . ?
C50 C51 C52 Rh2 -39.5(8) . . . . ?
C48 Rh2 C52 C53 -66.2(6) . . . . ?
C49 Rh2 C52 C53 -100.3(5) . . . . ?
Cl2 Rh2 C52 C53 -162.5(5) . . . . ?
P2 Rh2 C52 C53 96.5(5) . . . . ?
C53 Rh2 C52 C51 122.8(9) . . . . ?
C48 Rh2 C52 C51 56.6(7) . . . . ?
C49 Rh2 C52 C51 22.5(6) . . . . ?
Cl2 Rh2 C52 C51 -39.7(10) . . . . ?
P2 Rh2 C52 C51 -140.7(6) . . . . ?
C51 C52 C53 C54 3.9(15) . . . . ?
Rh2 C52 C53 C54 105.8(12) . . . . ?
C51 C52 C53 Rh2 -101.8(7) . . . . ?
C48 Rh2 C53 C52 112.1(5) . . . . ?
C49 Rh2 C53 C52 75.5(5) . . . . ?
Cl2 Rh2 C53 C52 151.5(6) . . . . ?
P2 Rh2 C53 C52 -86.5(5) . . . . ?
C52 Rh2 C53 C54 -120.7(7) . . . . ?
C48 Rh2 C53 C54 -8.6(6) . . . . ?
C49 Rh2 C53 C54 -45.2(6) . . . . ?
Cl2 Rh2 C53 C54 30.8(10) . . . . ?
P2 Rh2 C53 C54 152.8(5) . . . . ?
C52 C53 C54 C55 -94.3(12) . . . . ?
Rh2 C53 C54 C55 -11.1(10) . . . . ?
C53 C54 C55 C48 33.3(11) . . . . ?
C49 C48 C55 C54 42.5(12) . . . . ?
Rh2 C48 C55 C54 -38.4(8) . . . . ?
